data_1564295
loop_
_publ_author_name
'Soliman, Saied M.'
'Elsilk, Sobhy E.'
'El-Faham, Ayman'

_publ_section_title
;
 Syntheses, structure, Hirshfeld analysis and antimicrobial activity of
 four new Co(II) complexes with s-triazine-based pincer ligand
;
_journal_name_full 'Inorganica Chimica Acta'
_journal_page_first 119753
_journal_paper_doi 10.1016/j.ica.2020.119753
_journal_volume 510
_journal_year 2020
_chemical_formula_sum 'C14 H25 Cl2 Co N7 O13'
_chemical_formula_weight 629.24
_space_group_crystal_system triclinic
_space_group_IT_number 2
_space_group_name_Hall '-P 1'
_space_group_name_H-M_alt 'P -1'
_atom_sites_solution_hydrogens mixed
_audit_creation_method SHELXL-2014/7
_cell_angle_alpha 78.9140(19)
_cell_angle_beta 81.9100(18)
_cell_angle_gamma 76.8150(19)
_cell_formula_units_Z 2
_cell_length_a 8.0012(4)
_cell_length_b 8.1605(4)
_cell_length_c 20.4639(10)
_cell_measurement_reflns_used 9896
_cell_measurement_temperature 293(2)
_cell_measurement_theta_max 36.25
_cell_measurement_theta_min 2.60
_cell_volume 1270.09(11)
_computing_cell_refinement 'Bruker SAINT'
_computing_data_collection 'Bruker APEX2'
_computing_data_reduction 'Bruker SAINT'
_computing_molecular_graphics 'Bruker SHELXTL'
_computing_publication_material 'Mercury 3.8'
_computing_structure_refinement 'SHELXL-2013 (Sheldrick, 2008)'
_computing_structure_solution 'SHELXS-2013 (Sheldrick 2008)'
_diffrn_ambient_temperature 293(2)
_diffrn_measured_fraction_theta_full 0.999
_diffrn_measured_fraction_theta_max 0.994
_diffrn_measurement_device_type 'Bruker APEX-II CCD'
_diffrn_measurement_method '\f and \w scans'
_diffrn_radiation_type MoK\a
_diffrn_radiation_wavelength 0.71073
_diffrn_reflns_av_R_equivalents 0.0473
_diffrn_reflns_av_unetI/netI 0.0427
_diffrn_reflns_Laue_measured_fraction_full 0.999
_diffrn_reflns_Laue_measured_fraction_max 0.994
_diffrn_reflns_limit_h_max 11
_diffrn_reflns_limit_h_min -11
_diffrn_reflns_limit_k_max 11
_diffrn_reflns_limit_k_min -10
_diffrn_reflns_limit_l_max 29
_diffrn_reflns_limit_l_min -29
_diffrn_reflns_number 38461
_diffrn_reflns_point_group_measured_fraction_full 0.999
_diffrn_reflns_point_group_measured_fraction_max 0.994
_diffrn_reflns_theta_full 25.242
_diffrn_reflns_theta_max 30.605
_diffrn_reflns_theta_min 2.600
_exptl_absorpt_coefficient_mu 0.961
_exptl_absorpt_correction_T_max 0.7471
_exptl_absorpt_correction_T_min 0.6550
_exptl_absorpt_correction_type multi-scan
_exptl_absorpt_process_details 'SADABS (Sheldrick, 2012)'
_exptl_crystal_colour pink
_exptl_crystal_density_diffrn 1.645
_exptl_crystal_description plate
_exptl_crystal_F_000 646
_exptl_crystal_size_max 0.31
_exptl_crystal_size_mid 0.21
_exptl_crystal_size_min 0.08
_refine_diff_density_max 0.906
_refine_diff_density_min -0.539
_refine_diff_density_rms 0.075
_refine_ls_extinction_coef .
_refine_ls_extinction_method none
_refine_ls_goodness_of_fit_ref 1.018
_refine_ls_hydrogen_treatment mixed
_refine_ls_matrix_type full
_refine_ls_number_parameters 375
_refine_ls_number_reflns 7787
_refine_ls_number_restraints 12
_refine_ls_restrained_S_all 1.018
_refine_ls_R_factor_all 0.0847
_refine_ls_R_factor_gt 0.0545
_refine_ls_shift/su_max 0.001
_refine_ls_shift/su_mean 0.000
_refine_ls_structure_factor_coef Fsqd
_refine_ls_weighting_details 'w=1/[\s^2^(Fo^2^)+(0.0816P)^2^+0.7020P] where P=(Fo^2^+2Fc^2^)/3'
_refine_ls_weighting_scheme calc
_refine_ls_wR_factor_gt 0.1408
_refine_ls_wR_factor_ref 0.1547
_reflns_Friedel_coverage 0.000
_reflns_Friedel_fraction_full .
_reflns_Friedel_fraction_max .
_reflns_number_gt 5506
_reflns_number_total 7787
_reflns_threshold_expression 'I > 2\s(I)'
_cod_data_source_file 2.cif
_cod_data_source_block SA1CoClO4EA10T1RT_0m
_cod_depositor_comments
;
The following automatic conversions were performed:

data item '_exptl_absorpt_correction_type' value 'Multi-Scan' was
changed to 'multi-scan' in accordance with the built-in table derived
from the CIF Core dictionary named 'cif_core.dic' version 2.4.5 last
updated on 2014-11-21.

Automatic conversion script
Id: cif_fix_values 8369 2020-08-20 11:38:08Z andrius 
;
_cod_database_code 1564295
_shelx_shelxl_version_number 2014/7
_shelx_space_group_comment
;
The symmetry employed for this shelxl refinement is uniquely defined
by the following loop, which should always be used as a source of
symmetry information in preference to the above space-group names.
They are only intended as comments.
;

loop_
_space_group_symop_operation_xyz
'x, y, z'
'-x, -y, -z'

loop_
_atom_site_label
_atom_site_type_symbol
_atom_site_fract_x
_atom_site_fract_y
_atom_site_fract_z
_atom_site_U_iso_or_equiv
_atom_site_adp_type
_atom_site_occupancy
_atom_site_site_symmetry_order
_atom_site_calc_flag
_atom_site_refinement_flags_posn
_atom_site_refinement_flags_adp
_atom_site_refinement_flags_occupancy
_atom_site_disorder_assembly
_atom_site_disorder_group
Co1 Co 0.40037(4) 0.68522(4) 0.70446(2) 0.03427(11) Uani 1 1 d . . . . .
N1 N 0.3161(3) 0.7512(3) 0.79695(9) 0.0336(4) Uani 1 1 d . . . . .
O1 O 0.6592(3) 0.6995(4) 0.70078(12) 0.0608(6) Uani 1 1 d D . . . .
H1A H 0.6849(16) 0.754(5) 0.6684(10) 0.091 Uiso 1 1 calc DR U . . .
Cl1 Cl 0.79657(10) 0.34410(11) 0.52397(4) 0.0558(2) Uani 1 1 d . . . . .
Cl2 Cl -0.17281(10) 0.73003(11) 0.85336(4) 0.0558(2) Uani 1 1 d . . . . .
N2 N 0.1966(3) 0.9643(3) 0.86192(11) 0.0434(5) Uani 1 1 d . . . . .
O2 O 0.4674(3) 0.6198(4) 0.61263(11) 0.0664(7) Uani 1 1 d D . . . .
H2B H 0.387(3) 0.588(6) 0.6012(10) 0.100 Uiso 1 1 calc DR U . . .
O3 O 0.1465(3) 0.6607(3) 0.69498(11) 0.0491(5) Uani 1 1 d D . . . .
H3A H 0.1132(18) 0.721(4) 0.6597(9) 0.074 Uiso 1 1 calc DR U . . .
C3 C 0.2134(3) 0.8385(4) 0.91445(12) 0.0418(6) Uani 1 1 d . . . . .
N3 N 0.2803(3) 0.6735(3) 0.91367(10) 0.0402(5) Uani 1 1 d . . . . .
H1B H 0.686(6) 0.702(6) 0.7341(9) 0.092(16) Uiso 1 1 d D . . . .
H13 H 0.784(3) 0.913(5) 0.586(2) 0.080(13) Uiso 1 1 d D . . . .
H14 H 0.949(14) 0.779(19) 0.573(4) 0.53(13) Uiso 1 1 d D . . . .
H3B H 0.076(4) 0.695(5) 0.7265(12) 0.090(15) Uiso 1 1 d D . . . .
C14 C 0.1470(6) 0.7660(6) 1.03117(15) 0.0767(12) Uani 1 1 d . . . . .
H14A H 0.0642 0.7006 1.0273 0.115 Uiso 1 1 calc R U . . .
H14B H 0.1106 0.8228 1.0693 0.115 Uiso 1 1 calc R U . . .
H14C H 0.2575 0.6913 1.0367 0.115 Uiso 1 1 calc R U . . .
N4 N 0.3112(3) 0.9614(3) 0.68750(10) 0.0391(5) Uani 1 1 d . . . . .
C4 C 0.4296(4) 0.3233(4) 0.88561(15) 0.0492(7) Uani 1 1 d . . . . .
O4 O 0.1600(3) 0.8905(3) 0.97166(10) 0.0616(6) Uani 1 1 d . . . . .
O5A O 0.9462(13) 0.2092(14) 0.5312(4) 0.120(3) Uani 0.696(9) 1 d . . P A 1
O5B O 0.900(3) 0.209(4) 0.5542(10) 0.120(3) Uani 0.304(9) 1 d . . P A 2
C5 C 0.5132(4) 0.2053(4) 0.84724(17) 0.0556(7) Uani 1 1 d . . . . .
H5 H 0.5520 0.0895 0.8622 0.067 Uiso 1 1 calc R U . . .
N5 N 0.2324(3) 1.0235(3) 0.74490(10) 0.0386(5) Uani 1 1 d . . . . .
O6 O 0.7998(4) 0.4710(5) 0.56167(17) 0.0894(9) Uani 1 1 d . . . . .
C1 C 0.2473(3) 0.9111(3) 0.80482(11) 0.0341(5) Uani 1 1 d . . . . .
C2 C 0.3284(3) 0.6398(3) 0.85263(11) 0.0333(5) Uani 1 1 d . . . . .
C6 C 0.5302(4) 0.2902(4) 0.78084(14) 0.0438(6) Uani 1 1 d . . . . .
N6 N 0.4591(3) 0.4537(3) 0.77745(10) 0.0382(5) Uani 1 1 d . . . . .
O7A O 0.6223(8) 0.3063(10) 0.5391(4) 0.0923(19) Uani 0.696(9) 1 d . . P A 1
O7B O 0.6930(18) 0.241(3) 0.5487(10) 0.0923(19) Uani 0.304(9) 1 d . . P A 2
N7 N 0.3982(3) 0.4743(3) 0.84225(10) 0.0376(4) Uani 1 1 d . . . . .
C7 C 0.6133(5) 0.2196(4) 0.72037(18) 0.0613(8) Uani 1 1 d . . . . .
H7A H 0.5357 0.2537 0.6861 0.092 Uiso 1 1 calc R U . . .
H7B H 0.6414 0.0973 0.7309 0.092 Uiso 1 1 calc R U . . .
H7C H 0.7169 0.2619 0.7047 0.092 Uiso 1 1 calc R U . . .
O8 O 0.8060(5) 0.4096(5) 0.45455(14) 0.0925(10) Uani 1 1 d . . . . .
C8 C 0.3714(6) 0.3011(5) 0.95826(17) 0.0752(11) Uani 1 1 d . . . . .
H8A H 0.2494 0.3456 0.9647 0.113 Uiso 1 1 calc R U . . .
H8B H 0.4311 0.3614 0.9800 0.113 Uiso 1 1 calc R U . . .
H8C H 0.3958 0.1820 0.9770 0.113 Uiso 1 1 calc R U . . .
O9A O -0.3402(8) 0.7377(15) 0.8508(4) 0.147(3) Uani 0.696(9) 1 d . . P A 1
O9B O -0.275(2) 0.606(3) 0.8457(11) 0.147(3) Uani 0.304(9) 1 d . . P A 2
C9 C 0.2708(4) 1.0883(4) 0.63815(13) 0.0420(6) Uani 1 1 d . . . . .
H2A H 0.564(2) 0.581(5) 0.595(2) 0.090(15) Uiso 1 1 d D . . . .
C11 C 0.1407(4) 1.1869(3) 0.72981(14) 0.0450(6) Uani 1 1 d . . . . .
C10 C 0.1647(4) 1.2303(4) 0.66250(15) 0.0499(7) Uani 1 1 d . . . . .
H10 H 0.1194 1.3344 0.6372 0.060 Uiso 1 1 calc R U . . .
O10 O -0.1759(6) 0.8415(6) 0.8988(2) 0.1268(15) Uani 1 1 d . . . . .
O12 O -0.1042(6) 0.8013(7) 0.79012(18) 0.1325(16) Uani 1 1 d . . . . .
C12 C 0.0346(5) 1.2852(4) 0.78031(17) 0.0629(9) Uani 1 1 d . . . . .
H12A H -0.0317 1.3890 0.7581 0.094 Uiso 1 1 calc R U . . .
H12B H 0.1086 1.3118 0.8081 0.094 Uiso 1 1 calc R U . . .
H12C H -0.0419 1.2183 0.8075 0.094 Uiso 1 1 calc R U . . .
O13 O 0.8845(4) 0.8465(5) 0.60444(14) 0.0876(9) Uani 1 1 d D . . . .
C13 C 0.3368(5) 1.0683(5) 0.56797(14) 0.0590(8) Uani 1 1 d . . . . .
H13A H 0.2538 1.0304 0.5480 0.089 Uiso 1 1 calc R U . . .
H13B H 0.4435 0.9856 0.5675 0.089 Uiso 1 1 calc R U . . .
H13C H 0.3558 1.1759 0.5430 0.089 Uiso 1 1 calc R U . . .
O11 O -0.0511(6) 0.5904(6) 0.8770(3) 0.156(2) Uani 1 1 d . . . . .

loop_
_atom_site_aniso_label
_atom_site_aniso_U_11
_atom_site_aniso_U_22
_atom_site_aniso_U_33
_atom_site_aniso_U_23
_atom_site_aniso_U_13
_atom_site_aniso_U_12
Co1 0.03560(18) 0.0400(2) 0.02641(16) -0.01088(12) -0.00133(12) -0.00279(14)
N1 0.0360(10) 0.0380(11) 0.0266(9) -0.0080(8) -0.0009(7) -0.0061(8)
O1 0.0418(11) 0.0947(19) 0.0446(12) -0.0044(12) -0.0018(9) -0.0191(12)
Cl1 0.0511(4) 0.0698(5) 0.0457(4) -0.0151(3) -0.0034(3) -0.0074(4)
Cl2 0.0485(4) 0.0723(5) 0.0425(4) -0.0150(3) -0.0027(3) -0.0007(4)
N2 0.0527(13) 0.0453(12) 0.0320(10) -0.0138(9) 0.0044(9) -0.0091(10)
O2 0.0615(14) 0.0930(18) 0.0442(12) -0.0375(12) -0.0081(10) 0.0086(14)
O3 0.0458(11) 0.0601(13) 0.0442(11) -0.0076(9) -0.0080(9) -0.0156(10)
C3 0.0418(13) 0.0560(16) 0.0293(11) -0.0142(11) 0.0014(9) -0.0107(12)
N3 0.0389(11) 0.0540(13) 0.0263(9) -0.0072(9) 0.0007(8) -0.0086(10)
C14 0.086(3) 0.098(3) 0.0279(13) -0.0074(16) 0.0082(15) 0.006(2)
N4 0.0478(12) 0.0414(12) 0.0283(9) -0.0098(8) 0.0035(8) -0.0105(10)
C4 0.0478(15) 0.0458(16) 0.0477(15) 0.0053(12) -0.0060(12) -0.0071(13)
O4 0.0772(15) 0.0731(15) 0.0290(9) -0.0185(9) 0.0066(9) -0.0034(12)
O5A 0.125(6) 0.131(3) 0.078(5) -0.044(5) -0.032(4) 0.066(4)
O5B 0.125(6) 0.131(3) 0.078(5) -0.044(5) -0.032(4) 0.066(4)
C5 0.0600(19) 0.0402(15) 0.0598(18) 0.0011(13) -0.0100(14) -0.0018(14)
N5 0.0505(12) 0.0353(11) 0.0284(9) -0.0080(8) 0.0040(8) -0.0083(9)
O6 0.0713(17) 0.114(2) 0.099(2) -0.0594(19) 0.0021(15) -0.0243(17)
C1 0.0359(12) 0.0372(12) 0.0299(11) -0.0090(9) 0.0014(9) -0.0091(10)
C2 0.0280(10) 0.0414(13) 0.0303(11) -0.0052(9) -0.0020(8) -0.0078(10)
C6 0.0416(14) 0.0396(14) 0.0494(15) -0.0088(11) -0.0081(11) -0.0039(11)
N6 0.0396(11) 0.0387(11) 0.0349(10) -0.0087(8) -0.0043(8) -0.0024(9)
O7A 0.059(4) 0.124(6) 0.106(3) -0.043(4) 0.014(3) -0.037(3)
O7B 0.059(4) 0.124(6) 0.106(3) -0.043(4) 0.014(3) -0.037(3)
N7 0.0379(11) 0.0408(11) 0.0312(10) -0.0035(8) -0.0021(8) -0.0052(9)
C7 0.064(2) 0.0519(18) 0.066(2) -0.0249(16) -0.0055(16) 0.0050(15)
O8 0.110(2) 0.122(3) 0.0523(15) -0.0027(16) -0.0134(15) -0.043(2)
C8 0.091(3) 0.069(2) 0.0456(17) 0.0132(16) 0.0066(17) -0.003(2)
O9A 0.056(4) 0.232(11) 0.172(5) -0.032(7) -0.020(4) -0.062(5)
O9B 0.056(4) 0.232(11) 0.172(5) -0.032(7) -0.020(4) -0.062(5)
C9 0.0514(15) 0.0414(14) 0.0343(12) -0.0028(10) -0.0016(10) -0.0163(12)
C11 0.0552(16) 0.0340(13) 0.0439(14) -0.0078(11) 0.0009(12) -0.0077(12)
C10 0.0635(18) 0.0372(14) 0.0447(15) 0.0001(11) -0.0046(13) -0.0076(13)
O10 0.159(4) 0.129(3) 0.099(3) -0.063(2) 0.009(3) -0.020(3)
O12 0.124(3) 0.192(5) 0.068(2) -0.007(2) 0.020(2) -0.034(3)
C12 0.082(2) 0.0414(16) 0.0577(19) -0.0143(14) 0.0050(17) 0.0015(16)
O13 0.089(2) 0.106(2) 0.0557(15) -0.0061(15) 0.0096(14) -0.0139(18)
C13 0.076(2) 0.066(2) 0.0314(13) -0.0040(13) 0.0031(13) -0.0154(17)
O11 0.130(4) 0.108(3) 0.223(6) -0.004(3) -0.072(4) 0.005(3)

loop_
_atom_type_symbol
_atom_type_description
_atom_type_scat_dispersion_real
_atom_type_scat_dispersion_imag
_atom_type_scat_source
C C 0.0033 0.0016 'International Tables Vol C Tables 4.2.6.8 and 6.1.1.4'
H H 0.0000 0.0000 'International Tables Vol C Tables 4.2.6.8 and 6.1.1.4'
N N 0.0061 0.0033 'International Tables Vol C Tables 4.2.6.8 and 6.1.1.4'
Cl Cl 0.1484 0.1585 'International Tables Vol C Tables 4.2.6.8 and 6.1.1.4'
Co Co 0.3494 0.9721 'International Tables Vol C Tables 4.2.6.8 and 6.1.1.4'
O O 0.0106 0.0060 'International Tables Vol C Tables 4.2.6.8 and 6.1.1.4'

loop_
_geom_angle_atom_site_label_1
_geom_angle_atom_site_label_2
_geom_angle_atom_site_label_3
_geom_angle
_geom_angle_site_symmetry_1
_geom_angle_site_symmetry_3
O2 Co1 N1 176.26(9) . .
O2 Co1 O1 85.04(10) . .
N1 Co1 O1 98.69(9) . .
O2 Co1 O3 87.07(10) . .
N1 Co1 O3 89.20(8) . .
O1 Co1 O3 172.11(9) . .
O2 Co1 N6 107.46(10) . .
N1 Co1 N6 73.14(8) . .
O1 Co1 N6 86.82(9) . .
O3 Co1 N6 95.45(8) . .
O2 Co1 N4 105.67(10) . .
N1 Co1 N4 73.98(8) . .
O1 Co1 N4 93.48(10) . .
O3 Co1 N4 88.75(9) . .
N6 Co1 N4 146.77(8) . .
C2 N1 C1 115.2(2) . .
C2 N1 Co1 122.80(17) . .
C1 N1 Co1 122.00(16) . .
Co1 O1 H1A 109.5 . .
Co1 O1 H1B 113(3) . .
H1A O1 H1B 124.5 . .
O7B Cl1 O5B 77.1(18) . .
O7B Cl1 O6 116.3(8) . .
O5B Cl1 O6 102.5(12) . .
O7B Cl1 O8 119.1(8) . .
O5B Cl1 O8 126.6(8) . .
O6 Cl1 O8 111.1(2) . .
O6 Cl1 O5A 110.9(5) . .
O8 Cl1 O5A 104.4(4) . .
O6 Cl1 O7A 106.3(3) . .
O8 Cl1 O7A 103.5(3) . .
O5A Cl1 O7A 120.4(7) . .
O9A Cl2 O11 127.6(5) . .
O9A Cl2 O12 108.1(4) . .
O11 Cl2 O12 107.2(3) . .
O9A Cl2 O10 102.6(5) . .
O11 Cl2 O10 101.7(3) . .
O12 Cl2 O10 108.3(3) . .
O11 Cl2 O9B 86.2(9) . .
O12 Cl2 O9B 109.6(9) . .
O10 Cl2 O9B 136.8(9) . .
C1 N2 C3 113.2(2) . .
Co1 O2 H2B 109.5 . .
Co1 O2 H2A 129(3) . .
H2B O2 H2A 115.2 . .
Co1 O3 H3A 109.5 . .
Co1 O3 H3B 112(3) . .
H3A O3 H3B 106.9 . .
O4 C3 N3 119.3(2) . .
O4 C3 N2 113.5(2) . .
N3 C3 N2 127.2(2) . .
C2 N3 C3 112.6(2) . .
O4 C14 H14A 109.5 . .
O4 C14 H14B 109.5 . .
H14A C14 H14B 109.5 . .
O4 C14 H14C 109.5 . .
H14A C14 H14C 109.5 . .
H14B C14 H14C 109.5 . .
C9 N4 N5 105.1(2) . .
C9 N4 Co1 139.81(17) . .
N5 N4 Co1 112.78(15) . .
C5 C4 N7 105.4(3) . .
C5 C4 C8 129.8(3) . .
N7 C4 C8 124.8(3) . .
C3 O4 C14 119.0(3) . .
Cl1 O5B O7B 50.7(11) . .
C4 C5 C6 107.5(3) . .
C4 C5 H5 126.3 . .
C6 C5 H5 126.3 . .
C11 N5 N4 111.0(2) . .
C11 N5 C1 131.8(2) . .
N4 N5 C1 117.0(2) . .
N2 C1 N1 125.7(2) . .
N2 C1 N5 120.9(2) . .
N1 C1 N5 113.3(2) . .
N1 C2 N3 126.1(2) . .
N1 C2 N7 113.4(2) . .
N3 C2 N7 120.5(2) . .
N6 C6 C5 110.3(3) . .
N6 C6 C7 121.0(3) . .
C5 C6 C7 128.8(3) . .
C6 N6 N7 105.2(2) . .
C6 N6 Co1 140.72(19) . .
N7 N6 Co1 113.96(15) . .
Cl1 O7B O5B 52.2(13) . .
C4 N7 N6 111.7(2) . .
C4 N7 C2 131.9(2) . .
N6 N7 C2 116.2(2) . .
C6 C7 H7A 109.5 . .
C6 C7 H7B 109.5 . .
H7A C7 H7B 109.5 . .
C6 C7 H7C 109.5 . .
H7A C7 H7C 109.5 . .
H7B C7 H7C 109.5 . .
C4 C8 H8A 109.5 . .
C4 C8 H8B 109.5 . .
H8A C8 H8B 109.5 . .
C4 C8 H8C 109.5 . .
H8A C8 H8C 109.5 . .
H8B C8 H8C 109.5 . .
N4 C9 C10 110.9(2) . .
N4 C9 C13 120.2(3) . .
C10 C9 C13 129.0(3) . .
C10 C11 N5 106.2(2) . .
C10 C11 C12 130.0(3) . .
N5 C11 C12 123.8(3) . .
C11 C10 C9 106.9(3) . .
C11 C10 H10 126.5 . .
C9 C10 H10 126.5 . .
C11 C12 H12A 109.5 . .
C11 C12 H12B 109.5 . .
H12A C12 H12B 109.5 . .
C11 C12 H12C 109.5 . .
H12A C12 H12C 109.5 . .
H12B C12 H12C 109.5 . .
H13 O13 H14 109(2) . .
C9 C13 H13A 109.5 . .
C9 C13 H13B 109.5 . .
H13A C13 H13B 109.5 . .
C9 C13 H13C 109.5 . .
H13A C13 H13C 109.5 . .
H13B C13 H13C 109.5 . .

loop_
_geom_bond_atom_site_label_1
_geom_bond_atom_site_label_2
_geom_bond_distance
_geom_bond_site_symmetry_2
Co1 O2 2.019(2) .
Co1 N1 2.0481(19) .
Co1 O1 2.091(2) .
Co1 O3 2.125(2) .
Co1 N6 2.175(2) .
Co1 N4 2.178(2) .
N1 C2 1.314(3) .
N1 C1 1.326(3) .
O1 H1A 0.754(10) .
O1 H1B 0.748(10) .
Cl1 O7B 1.296(17) .
Cl1 O5B 1.32(2) .
Cl1 O6 1.412(3) .
Cl1 O8 1.416(3) .
Cl1 O5A 1.433(8) .
Cl1 O7A 1.474(6) .
Cl2 O9A 1.335(6) .
Cl2 O11 1.377(4) .
Cl2 O12 1.404(4) .
Cl2 O10 1.415(4) .
Cl2 O9B 1.48(2) .
N2 C1 1.304(3) .
N2 C3 1.334(4) .
O2 H2B 0.822(10) .
O2 H2A 0.825(10) .
O3 H3A 0.832(10) .
O3 H3B 0.839(10) .
C3 O4 1.304(3) .
C3 N3 1.333(4) .
N3 C2 1.316(3) .
C14 O4 1.437(4) .
C14 H14A 0.9600 .
C14 H14B 0.9600 .
C14 H14C 0.9600 .
N4 C9 1.317(3) .
N4 N5 1.382(3) .
C4 C5 1.356(5) .
C4 N7 1.368(4) .
C4 C8 1.483(4) .
O5B O7B 1.63(3) .
C5 C6 1.405(4) .
C5 H5 0.9300 .
N5 C11 1.368(4) .
N5 C1 1.385(3) .
C2 N7 1.384(3) .
C6 N6 1.319(3) .
C6 C7 1.474(4) .
N6 N7 1.375(3) .
C7 H7A 0.9600 .
C7 H7B 0.9600 .
C7 H7C 0.9600 .
C8 H8A 0.9600 .
C8 H8B 0.9600 .
C8 H8C 0.9600 .
C9 C10 1.402(4) .
C9 C13 1.485(4) .
C11 C10 1.352(4) .
C11 C12 1.481(4) .
C10 H10 0.9300 .
C12 H12A 0.9600 .
C12 H12B 0.9600 .
C12 H12C 0.9600 .
O13 H13 0.942(10) .
O13 H14 0.951(10) .
C13 H13A 0.9600 .
C13 H13B 0.9600 .
C13 H13C 0.9600 .

loop_
_geom_torsion_atom_site_label_1
_geom_torsion_atom_site_label_2
_geom_torsion_atom_site_label_3
_geom_torsion_atom_site_label_4
_geom_torsion
_geom_torsion_site_symmetry_1
_geom_torsion_site_symmetry_2
_geom_torsion_site_symmetry_3
_geom_torsion_site_symmetry_4
C1 N2 C3 O4 -178.8(2) . . . .
C1 N2 C3 N3 2.8(4) . . . .
O4 C3 N3 C2 180.0(2) . . . .
N2 C3 N3 C2 -1.8(4) . . . .
N3 C3 O4 C14 -10.6(4) . . . .
N2 C3 O4 C14 170.9(3) . . . .
O6 Cl1 O5B O7B 114.5(9) . . . .
O8 Cl1 O5B O7B -116.8(14) . . . .
N7 C4 C5 C6 0.1(4) . . . .
C8 C4 C5 C6 176.7(4) . . . .
C9 N4 N5 C11 1.5(3) . . . .
Co1 N4 N5 C11 -164.63(18) . . . .
C9 N4 N5 C1 176.8(2) . . . .
Co1 N4 N5 C1 10.7(3) . . . .
C3 N2 C1 N1 -2.7(4) . . . .
C3 N2 C1 N5 177.3(2) . . . .
C2 N1 C1 N2 1.6(4) . . . .
Co1 N1 C1 N2 -177.3(2) . . . .
C2 N1 C1 N5 -178.4(2) . . . .
Co1 N1 C1 N5 2.7(3) . . . .
C11 N5 C1 N2 -14.8(4) . . . .
N4 N5 C1 N2 171.0(2) . . . .
C11 N5 C1 N1 165.1(3) . . . .
N4 N5 C1 N1 -9.0(3) . . . .
C1 N1 C2 N3 -0.4(4) . . . .
Co1 N1 C2 N3 178.57(19) . . . .
C1 N1 C2 N7 179.0(2) . . . .
Co1 N1 C2 N7 -2.1(3) . . . .
C3 N3 C2 N1 0.4(4) . . . .
C3 N3 C2 N7 -178.9(2) . . . .
C4 C5 C6 N6 -0.6(4) . . . .
C4 C5 C6 C7 179.1(3) . . . .
C5 C6 N6 N7 0.8(3) . . . .
C7 C6 N6 N7 -178.9(3) . . . .
C5 C6 N6 Co1 -175.2(2) . . . .
C7 C6 N6 Co1 5.1(5) . . . .
O6 Cl1 O7B O5B -97.8(10) . . . .
O8 Cl1 O7B O5B 125.0(9) . . . .
C5 C4 N7 N6 0.4(3) . . . .
C8 C4 N7 N6 -176.4(3) . . . .
C5 C4 N7 C2 -174.8(3) . . . .
C8 C4 N7 C2 8.4(5) . . . .
C6 N6 N7 C4 -0.7(3) . . . .
Co1 N6 N7 C4 176.47(19) . . . .
C6 N6 N7 C2 175.3(2) . . . .
Co1 N6 N7 C2 -7.5(3) . . . .
N1 C2 N7 C4 -178.7(3) . . . .
N3 C2 N7 C4 0.8(4) . . . .
N1 C2 N7 N6 6.4(3) . . . .
N3 C2 N7 N6 -174.2(2) . . . .
N5 N4 C9 C10 -1.1(3) . . . .
Co1 N4 C9 C10 158.9(2) . . . .
N5 N4 C9 C13 179.0(3) . . . .
Co1 N4 C9 C13 -21.1(5) . . . .
N4 N5 C11 C10 -1.4(3) . . . .
C1 N5 C11 C10 -175.8(3) . . . .
N4 N5 C11 C12 176.7(3) . . . .
C1 N5 C11 C12 2.3(5) . . . .
N5 C11 C10 C9 0.7(3) . . . .
C12 C11 C10 C9 -177.3(3) . . . .
N4 C9 C10 C11 0.3(4) . . . .
C13 C9 C10 C11 -179.8(3) . . . .
